data_1547976
loop_
_publ_author_name
'Quan-Guo Zhai'
'Xianhui Bu'
'Chengyu Mao'
'Xiang Zhao'
'Luke Daemen'
'Yongqiang Cheng'
'Anibal J. Ramirez-Cuesta'
'Pingyun Feng'

_publ_section_title
;
 An ultra-tunable platform for molecular engineering of high-performance
 crystalline porous materials
;
_journal_name_full 'Nature Communications'
_journal_page_first 13645
_journal_paper_doi 10.1038/ncomms13645
_journal_volume 7
_journal_year 2016
_chemical_formula_sum 'C54 H31 Mg2 N6 O13 V'
_chemical_formula_weight 1071.41
_space_group_crystal_system hexagonal
_space_group_IT_number 194
_space_group_name_Hall '-P 6c 2c'
_space_group_name_H-M_alt 'P 63/m m c'
_symmetry_space_group_name_Hall '-P 6c 2c'
_symmetry_space_group_name_H-M 'P 63/m m c'
_atom_sites_solution_hydrogens mixed
_cell_angle_alpha 90
_cell_angle_beta 90
_cell_angle_gamma 120
_cell_formula_units_Z 2
_cell_length_a 16.7913(2)
_cell_length_b 16.7913(2)
_cell_length_c 20.6558(5)
_cell_measurement_reflns_used 3600
_cell_measurement_temperature 200(2)
_cell_measurement_theta_max 20.2
_cell_measurement_theta_min 2.1
_cell_volume 5043.61(15)
_computing_structure_refinement 'SHELXL-2014/7 (Sheldrick, 2014)'
_diffrn_ambient_temperature 200(2)
_diffrn_measured_fraction_theta_full 0.997
_diffrn_measured_fraction_theta_max 0.997
_diffrn_measurement_device_type 'CCD area detector'
_diffrn_measurement_method 'phi and omega scans'
_diffrn_radiation_type MoK\a
_diffrn_radiation_wavelength 0.71073
_diffrn_reflns_av_R_equivalents 0.0799
_diffrn_reflns_av_unetI/netI 0.0536
_diffrn_reflns_Laue_measured_fraction_full 0.997
_diffrn_reflns_Laue_measured_fraction_max 0.997
_diffrn_reflns_limit_h_max 19
_diffrn_reflns_limit_h_min -19
_diffrn_reflns_limit_k_max 16
_diffrn_reflns_limit_k_min -19
_diffrn_reflns_limit_l_max 24
_diffrn_reflns_limit_l_min -23
_diffrn_reflns_number 21146
_diffrn_reflns_point_group_measured_fraction_full 0.997
_diffrn_reflns_point_group_measured_fraction_max 0.997
_diffrn_reflns_theta_full 25.013
_diffrn_reflns_theta_max 25.013
_diffrn_reflns_theta_min 1.713
_exptl_absorpt_coefficient_mu 0.147
_exptl_crystal_colour gray
_exptl_crystal_density_diffrn 0.705
_exptl_crystal_description block
_exptl_crystal_F_000 1096
_exptl_crystal_size_max 0.21
_exptl_crystal_size_mid 0.16
_exptl_crystal_size_min 0.14
_refine_diff_density_max 0.435
_refine_diff_density_min -0.348
_refine_diff_density_rms 0.071
_refine_ls_extinction_coef 0.0028(10)
_refine_ls_extinction_expression Fc^*^=kFc[1+0.001xFc^2^\l^3^/sin(2\q)]^-1/4^
_refine_ls_extinction_method 'SHELXL-2014/7 (Sheldrick 2014'
_refine_ls_goodness_of_fit_ref 1.018
_refine_ls_hydrogen_treatment constr
_refine_ls_matrix_type full
_refine_ls_number_parameters 101
_refine_ls_number_reflns 1699
_refine_ls_number_restraints 0
_refine_ls_restrained_S_all 1.018
_refine_ls_R_factor_all 0.1207
_refine_ls_R_factor_gt 0.0807
_refine_ls_shift/su_max 0.092
_refine_ls_shift/su_mean 0.011
_refine_ls_structure_factor_coef Fsqd
_refine_ls_weighting_details 'w=1/[\s^2^(Fo^2^)+(0.1588P)^2^] where P=(Fo^2^+2Fc^2^)/3'
_refine_ls_weighting_scheme calc
_refine_ls_wR_factor_gt 0.2260
_refine_ls_wR_factor_ref 0.2473
_reflns_Friedel_coverage 0.000
_reflns_Friedel_fraction_full .
_reflns_Friedel_fraction_max .
_reflns_number_gt 1049
_reflns_number_total 1699
_reflns_threshold_expression 'I > 2\s(I)'
_cod_data_source_file 6.cif
_cod_data_source_block 6
_cod_original_cell_volume 5043.60(17)
_cod_database_code 1547976
_shelx_space_group_comment
;
The symmetry employed for this shelxl refinement is uniquely defined
by the following loop, which should always be used as a source of
symmetry information in preference to the above space-group names.
They are only intended as comments.
;

loop_
_space_group_symop_operation_xyz
'x, y, z'
'x-y, x, z+1/2'
'-y, x-y, z'
'-x, -y, z+1/2'
'-x+y, -x, z'
'y, -x+y, z+1/2'
'-y, -x, -z+1/2'
'x-y, -y, -z'
'x, x-y, -z+1/2'
'y, x, -z'
'-x+y, y, -z+1/2'
'-x, -x+y, -z'
'-x, -y, -z'
'-x+y, -x, -z-1/2'
'y, -x+y, -z'
'x, y, -z-1/2'
'x-y, x, -z'
'-y, x-y, -z-1/2'
'y, x, z-1/2'
'-x+y, y, z'
'-x, -x+y, z-1/2'
'-y, -x, z'
'x-y, -y, z-1/2'
'x, x-y, z'

loop_
_atom_site_label
_atom_site_type_symbol
_atom_site_fract_x
_atom_site_fract_y
_atom_site_fract_z
_atom_site_U_iso_or_equiv
_atom_site_adp_type
_atom_site_occupancy
_atom_site_site_symmetry_order
_atom_site_calc_flag
_atom_site_refinement_flags_posn
_atom_site_refinement_flags_adp
_atom_site_refinement_flags_occupancy
_atom_site_disorder_assembly
_atom_site_disorder_group
Mg1 Mg 0.53311(9) 0.26656(5) 0.2500 0.0328(6) Uani 0.6667 4 d S T P . .
V1 V 0.53311(9) 0.26656(5) 0.2500 0.0328(6) Uani 0.3333 4 d S T P . .
O1 O 0.6667 0.3333 0.2500 0.0363(16) Uani 1 12 d S T P . .
O2 O 0.52369(15) 0.17870(15) 0.18089(12) 0.0601(8) Uani 1 1 d . . . . .
N1 N 0.3809(4) 0.19047(18) 0.2500 0.070(2) Uani 1 4 d S T P . .
N2 N 0.0465(2) -0.0465(2) 0.2500 0.092(3) Uani 1 4 d S T P . .
C1 C 0.3324(3) 0.2331(3) 0.2500 0.084(2) Uani 1 2 d S T P . .
H1 H 0.3650 0.2984 0.2500 0.101 Uiso 1 2 calc R U P . .
C2 C 0.2398(4) 0.1896(4) 0.2500 0.092(2) Uani 1 2 d S T P . .
H2 H 0.2082 0.2233 0.2500 0.111 Uiso 1 2 calc R U P . .
C3 C 0.1931(5) 0.0966(3) 0.2500 0.077(3) Uani 1 4 d S T P . .
C4 C 0.0887(5) 0.0443(3) 0.2500 0.070(2) Uani 1 4 d S T P . .
C5 C 0.57673(16) 0.1535(3) 0.1584(2) 0.0556(14) Uani 1 2 d S T P . .
C6 C 0.5647(7) 0.0946(6) 0.1009(4) 0.060(5) Uani 0.5 1 d . . P . .
C7 C 0.4883(9) 0.0676(7) 0.0661(6) 0.074(3) Uani 0.5 1 d . . P . .
H7 H 0.4452 0.0860 0.0798 0.088 Uiso 0.5 1 d R U P . .
C8 C 0.464(4) 0.002(6) 0.013(7) 0.32(4) Uani 0.5 1 d . . P . .
C9 C 0.5366(14) 0.0000 0.0000 0.054(4) Uani 0.5 2 d S T P . .
C10 C 0.6151(9) 0.0147(9) 0.0287(5) 0.123(5) Uani 0.5 1 d . . P . .
H10 H 0.6552 -0.0072 0.0147 0.148 Uiso 0.5 1 d R U P . .
C11 C 0.6264(8) 0.0656(9) 0.0827(6) 0.118(5) Uani 0.5 1 d . . P . .
H11 H 0.6798 0.0850 0.1093 0.141 Uiso 0.5 1 d R U P . .

loop_
_atom_site_aniso_label
_atom_site_aniso_U_11
_atom_site_aniso_U_22
_atom_site_aniso_U_33
_atom_site_aniso_U_23
_atom_site_aniso_U_13
_atom_site_aniso_U_12
Mg1 0.0259(9) 0.0180(6) 0.0571(10) 0.000 0.000 0.0129(4)
V1 0.0259(9) 0.0180(6) 0.0571(10) 0.000 0.000 0.0129(4)
O1 0.036(2) 0.036(2) 0.037(4) 0.000 0.000 0.0180(12)
O2 0.0446(15) 0.0471(15) 0.0819(18) -0.0329(13) -0.0250(12) 0.0179(12)
N1 0.028(3) 0.024(2) 0.160(6) 0.000 0.000 0.0141(15)
N2 0.034(3) 0.034(3) 0.204(9) 0.000 0.000 0.014(3)
C1 0.031(3) 0.027(3) 0.195(7) 0.000 0.000 0.015(2)
C2 0.038(3) 0.043(3) 0.202(8) 0.000 0.000 0.024(3)
C3 0.047(5) 0.034(3) 0.155(8) 0.000 0.000 0.023(2)
C4 0.057(5) 0.033(3) 0.129(7) 0.000 0.000 0.028(2)
C5 0.057(3) 0.040(3) 0.064(3) -0.025(2) -0.0124(12) 0.0202(15)
C6 0.063(12) 0.065(4) 0.064(4) -0.038(4) -0.031(5) 0.040(4)
C7 0.070(8) 0.090(7) 0.089(7) -0.054(6) -0.016(7) 0.061(6)
C8 0.29(4) 0.39(4) 0.46(10) 0.10(5) 0.14(6) 0.29(4)
C9 0.050(8) 0.072(8) 0.048(6) -0.001(6) 0.000(3) 0.036(4)
C10 0.116(9) 0.185(12) 0.132(9) -0.101(8) -0.062(7) 0.123(9)
C11 0.084(8) 0.172(11) 0.137(9) -0.130(9) -0.077(7) 0.094(8)

loop_
_atom_type_symbol
_atom_type_description
_atom_type_scat_dispersion_real
_atom_type_scat_dispersion_imag
_atom_type_scat_source
C C 0.0033 0.0016 'International Tables Vol C Tables 4.2.6.8 and 6.1.1.4'
H H 0.0000 0.0000 'International Tables Vol C Tables 4.2.6.8 and 6.1.1.4'
O O 0.0106 0.0060 'International Tables Vol C Tables 4.2.6.8 and 6.1.1.4'
N N 0.0061 0.0033 'International Tables Vol C Tables 4.2.6.8 and 6.1.1.4'
Mg Mg 0.0486 0.0363 'International Tables Vol C Tables 4.2.6.8 and 6.1.1.4'
V V 0.3005 0.5294 'International Tables Vol C Tables 4.2.6.8 and 6.1.1.4'

loop_
_geom_angle_atom_site_label_1
_geom_angle_atom_site_label_2
_geom_angle_atom_site_label_3
_geom_angle
_geom_angle_site_symmetry_1
_geom_angle_site_symmetry_3
O1 Mg1 O2 93.93(7) . .
O1 Mg1 O2 93.93(7) . 9
O2 Mg1 O2 172.15(15) . 9
O1 Mg1 O2 93.93(7) . 24
O2 Mg1 O2 88.46(15) . 24
O2 Mg1 O2 91.01(15) 9 24
O1 Mg1 O2 93.93(7) . 16_556
O2 Mg1 O2 91.00(15) . 16_556
O2 Mg1 O2 88.46(15) 9 16_556
O2 Mg1 O2 172.15(15) 24 16_556
O1 Mg1 N1 180.00(15) . .
O2 Mg1 N1 86.07(7) . .
O2 Mg1 N1 86.07(7) 9 .
O2 Mg1 N1 86.07(7) 24 .
O2 Mg1 N1 86.07(7) 16_556 .
O1 Mg1 Mg1 30.0 . 14_666
O2 Mg1 Mg1 114.08(7) . 14_666
O2 Mg1 Mg1 73.17(7) 9 14_666
O2 Mg1 Mg1 73.17(7) 24 14_666
O2 Mg1 Mg1 114.08(7) 16_556 14_666
N1 Mg1 Mg1 150.0 . 14_666
O1 Mg1 V1 30.0 . 14_666
O2 Mg1 V1 114.08(7) . 14_666
O2 Mg1 V1 73.17(7) 9 14_666
O2 Mg1 V1 73.17(7) 24 14_666
O2 Mg1 V1 114.08(7) 16_556 14_666
N1 Mg1 V1 150.0 . 14_666
Mg1 Mg1 V1 0.00(4) 14_666 14_666
O1 Mg1 V1 30.0 . 3_655
O2 Mg1 V1 73.17(7) . 3_655
O2 Mg1 V1 114.08(7) 9 3_655
O2 Mg1 V1 114.08(7) 24 3_655
O2 Mg1 V1 73.17(7) 16_556 3_655
N1 Mg1 V1 150.0 . 3_655
Mg1 Mg1 V1 60.0 14_666 3_655
V1 Mg1 V1 60.0 14_666 3_655
O1 Mg1 Mg1 30.0 . 3_655
O2 Mg1 Mg1 73.17(7) . 3_655
O2 Mg1 Mg1 114.08(7) 9 3_655
O2 Mg1 Mg1 114.08(7) 24 3_655
O2 Mg1 Mg1 73.17(7) 16_556 3_655
N1 Mg1 Mg1 150.0 . 3_655
Mg1 Mg1 Mg1 60.0 14_666 3_655
V1 Mg1 Mg1 60.0 14_666 3_655
V1 Mg1 Mg1 0.0 3_655 3_655
V1 O1 Mg1 0.0 3_655 3_655
V1 O1 V1 120.000(1) 3_655 14_666
Mg1 O1 V1 120.000(1) 3_655 14_666
V1 O1 Mg1 120.0 3_655 14_666
Mg1 O1 Mg1 120.000(1) 3_655 14_666
V1 O1 Mg1 0.0 14_666 14_666
V1 O1 Mg1 120.0 3_655 .
Mg1 O1 Mg1 120.0 3_655 .
V1 O1 Mg1 120.0 14_666 .
Mg1 O1 Mg1 120.0 14_666 .
C5 O2 Mg1 135.0(2) . .
C1 N1 C1 115.7(6) . 9
C1 N1 Mg1 122.2(3) . .
C1 N1 Mg1 122.2(3) 9 .
C4 N2 C4 115.4(8) . 14_556
N1 C1 C2 124.2(5) . .
N1 C1 H1 117.9 . .
C2 C1 H1 117.9 . .
C1 C2 C3 118.1(5) . .
C1 C2 H2 120.9 . .
C3 C2 H2 120.9 . .
C2 C3 C2 119.7(7) 9 .
C2 C3 C4 120.1(3) 9 .
C2 C3 C4 120.1(3) . .
N2 C4 N2 124.6(8) 3 .
N2 C4 C3 117.7(4) 3 .
N2 C4 C3 117.7(4) . .
O2 C5 O2 123.5(4) . 20_655
O2 C5 C6 129.5(5) . .
O2 C5 C6 106.9(5) 20_655 .
O2 C5 C6 106.9(5) . 20_655
O2 C5 C6 129.5(5) 20_655 20_655
C6 C5 C6 22.6(9) . 20_655
C6 C6 C7 119.9(9) 20_655 20_655
C6 C6 C7 37.8(6) 20_655 .
C7 C6 C7 82.1(13) 20_655 .
C6 C6 C11 156.2(5) 20_655 .
C7 C6 C11 38.2(9) 20_655 .
C7 C6 C11 119.3(10) . .
C6 C6 C5 78.7(5) 20_655 .
C7 C6 C5 160.3(12) 20_655 .
C7 C6 C5 116.2(9) . .
C11 C6 C5 124.5(7) . .
C6 C6 C11 16.9(4) 20_655 20_655
C7 C6 C11 103.9(10) 20_655 20_655
C7 C6 C11 22.5(5) . 20_655
C11 C6 C11 139.3(9) . 20_655
C5 C6 C11 95.2(8) . 20_655
C11 C7 C6 100.2(16) 20_655 20_655
C11 C7 C8 111(2) 20_655 .
C6 C7 C8 143(3) 20_655 .
C11 C7 C6 121.9(13) 20_655 .
C6 C7 C6 22.3(9) 20_655 .
C8 C7 C6 121(2) . .
C11 C7 C10 63.0(11) 20_655 20_655
C6 C7 C10 161.1(14) 20_655 20_655
C8 C7 C10 49.6(12) . 20_655
C6 C7 C10 166.3(11) . 20_655
C11 C7 C7 157.0(13) 20_655 20_655
C6 C7 C7 60.1(9) 20_655 20_655
C8 C7 C7 84.3(15) . 20_655
C6 C7 C7 37.8(6) . 20_655
C10 C7 C7 133.8(6) 20_655 20_655
C11 C7 C9 112.2(17) 20_655 13_655
C6 C7 C9 144.4(14) 20_655 13_655
C8 C7 C9 5(4) . 13_655
C6 C7 C9 122.4(12) . 13_655
C10 C7 C9 49.5(11) 20_655 13_655
C7 C7 C9 84.9(10) 20_655 13_655
C11 C7 C8 146(3) 20_655 20_655
C6 C7 C8 106(3) 20_655 20_655
C8 C7 C8 38(2) . 20_655
C6 C7 C8 84(3) . 20_655
C10 C7 C8 87(3) 20_655 20_655
C7 C7 C8 46(3) 20_655 20_655
C9 C7 C8 39(3) 13_655 20_655
C11 C7 C8 112.5(16) 20_655 8
C6 C7 C8 145.7(14) 20_655 8
C8 C7 C8 9(6) . 8
C6 C7 C8 123.4(12) . 8
C10 C7 C8 49.5(9) 20_655 8
C7 C7 C8 85.7(8) 20_655 8
C9 C7 C8 4(2) 13_655 8
C8 C7 C8 40(3) 20_655 8
C11 C7 H7 18.7 20_655 .
C6 C7 H7 96.6 20_655 .
C8 C7 H7 119.6 . .
C6 C7 H7 118.8 . .
C10 C7 H7 70.2 20_655 .
C7 C7 H7 156.1 20_655 .
C9 C7 H7 118.8 13_655 .
C8 C7 H7 157.4 20_655 .
C8 C7 H7 117.7 8 .
C9 C8 C8 1(9) 13_655 8
C9 C8 C10 107(10) 13_655 20_655
C8 C8 C10 106(6) 8 20_655
C9 C8 C8 89(9) 13_655 20_655
C8 C8 C8 90.01(3) 8 20_655
C10 C8 C8 162(6) 20_655 20_655
C9 C8 C7 145(10) 13_655 .
C8 C8 C7 145(10) 8 .
C10 C8 C7 67(5) 20_655 .
C8 C8 C7 95.7(15) 20_655 .
C9 C8 C9 77(10) 13_655 .
C8 C8 C9 78(7) 8 .
C10 C8 C9 172(10) 20_655 .
C8 C8 C9 12(7) 20_655 .
C7 C8 C9 106(7) . .
C9 C8 C8 66(10) 13_655 13_655
C8 C8 C8 67(10) 8 13_655
C10 C8 C8 170(10) 20_655 13_655
C8 C8 C8 23(10) 20_655 13_655
C7 C8 C8 114(10) . 13_655
C9 C8 C8 11(5) . 13_655
C9 C8 C10 55(10) 13_655 13_655
C8 C8 C10 54(5) 8 13_655
C10 C8 C10 54(2) 20_655 13_655
C8 C8 C10 143(5) 20_655 13_655
C7 C8 C10 117(4) . 13_655
C9 C8 C10 131(10) . 13_655
C8 C8 C10 120(10) 13_655 13_655
C9 C8 C11 142(10) 13_655 20_655
C8 C8 C11 141(10) 8 20_655
C10 C8 C11 43(4) 20_655 20_655
C8 C8 C11 119(2) 20_655 20_655
C7 C8 C11 24.7(15) . 20_655
C9 C8 C11 130(9) . 20_655
C8 C8 C11 139(10) 13_655 20_655
C10 C8 C11 96(3) 13_655 20_655
C9 C8 C7 126(10) 13_655 20_655
C8 C8 C7 126(10) 8 20_655
C10 C8 C7 116(9) 20_655 20_655
C8 C8 C7 46(3) 20_655 20_655
C7 C8 C7 49(4) . 20_655
C9 C8 C7 57(4) . 20_655
C8 C8 C7 67(9) 13_655 20_655
C10 C8 C7 161(6) 13_655 20_655
C11 C8 C7 73(5) 20_655 20_655
C9 C8 C7 26(10) 13_655 8
C8 C8 C7 26(10) 8 8
C10 C8 C7 103(6) 20_655 8
C8 C8 C7 94.3(8) 20_655 8
C7 C8 C7 166(5) . 8
C9 C8 C7 83(7) . 8
C8 C8 C7 73(10) 13_655 8
C10 C8 C7 51(5) 13_655 8
C11 C8 C7 147(3) 20_655 8
C7 C8 C7 140(4) 20_655 8
C8 C9 C8 178(10) 20_655 13_655
C8 C9 C9 91(9) 20_655 13_655
C8 C9 C9 91(9) 13_655 13_655
C8 C9 C10 116(10) 20_655 8
C8 C9 C10 62(10) 13_655 8
C9 C9 C10 152.2(7) 13_655 8
C8 C9 C10 62(10) 20_655 .
C8 C9 C10 116(10) 13_655 .
C9 C9 C10 152.2(7) 13_655 .
C10 C9 C10 55.6(13) 8 .
C8 C9 C8 79(10) 20_655 .
C8 C9 C8 103(10) 13_655 .
C9 C9 C8 12(7) 13_655 .
C10 C9 C8 164(7) 8 .
C10 C9 C8 140(7) . .
C8 C9 C8 103(10) 20_655 8
C8 C9 C8 79(10) 13_655 8
C9 C9 C8 12(7) 13_655 8
C10 C9 C8 140(7) 8 8
C10 C9 C8 164(7) . 8
C8 C9 C8 24(10) . 8
C8 C9 C7 30(10) 20_655 20_655
C8 C9 C7 150(10) 13_655 20_655
C9 C9 C7 95.1(10) 13_655 20_655
C10 C9 C7 111.7(14) 8 20_655
C10 C9 C7 58.3(7) . 20_655
C8 C9 C7 84(6) . 20_655
C8 C9 C7 106(7) 8 20_655
C8 C9 C7 150(10) 20_655 13_655
C8 C9 C7 30(10) 13_655 13_655
C9 C9 C7 95.1(10) 13_655 13_655
C10 C9 C7 58.3(7) 8 13_655
C10 C9 C7 111.7(14) . 13_655
C8 C9 C7 106(7) . 13_655
C8 C9 C7 84(6) 8 13_655
C7 C9 C7 169.9(19) 20_655 13_655
C8 C10 C10 73(6) 20_655 8
C8 C10 C9 11(6) 20_655 .
C10 C10 C9 62.2(7) 8 .
C8 C10 C11 97(6) 20_655 .
C10 C10 C11 163.0(16) 8 .
C9 C10 C11 107.0(11) . .
C8 C10 C7 63(6) 20_655 20_655
C10 C10 C7 130.8(9) 8 20_655
C9 C10 C7 72.1(9) . 20_655
C11 C10 C7 35.1(5) . 20_655
C8 C10 C8 20(10) 20_655 13_655
C10 C10 C8 53(5) 8 13_655
C9 C10 C8 9(5) . 13_655
C11 C10 C8 115(4) . 13_655
C7 C10 C8 80(5) 20_655 13_655
C8 C10 H10 136.4 20_655 .
C10 C10 H10 66.7 8 .
C9 C10 H10 127.3 . .
C11 C10 H10 125.7 . .
C7 C10 H10 160.3 20_655 .
C8 C10 H10 119.2 13_655 .
C7 C11 C10 81.9(12) 20_655 .
C7 C11 C6 41.7(10) 20_655 .
C10 C11 C6 123.0(10) . .
C7 C11 C8 44(2) 20_655 20_655
C10 C11 C8 39(2) . 20_655
C6 C11 C8 84(2) . 20_655
C7 C11 C6 35.7(9) 20_655 20_655
C10 C11 C6 116.3(10) . 20_655
C6 C11 C6 7.0(3) . 20_655
C8 C11 C6 77(2) 20_655 20_655
C7 C11 H11 156.6 20_655 .
C10 C11 H11 119.8 . .
C6 C11 H11 117.1 . .
C8 C11 H11 158.8 20_655 .
C6 C11 H11 123.9 20_655 .

loop_
_geom_bond_atom_site_label_1
_geom_bond_atom_site_label_2
_geom_bond_distance
_geom_bond_site_symmetry_2
Mg1 O1 1.9421(13) .
Mg1 O2 2.001(2) .
Mg1 O2 2.001(2) 9
Mg1 O2 2.001(2) 24
Mg1 O2 2.002(2) 16_556
Mg1 N1 2.213(5) .
Mg1 Mg1 3.364(2) 14_666
Mg1 V1 3.364(2) 14_666
Mg1 V1 3.364(2) 3_655
Mg1 Mg1 3.364(2) 3_655
O1 V1 1.9421(13) 3_655
O1 Mg1 1.9421(13) 3_655
O1 V1 1.9421(13) 14_666
O1 Mg1 1.9421(13) 14_666
O2 C5 1.251(3) .
N1 C1 1.327(5) .
N1 C1 1.327(5) 9
N2 C4 1.322(5) .
N2 C4 1.322(5) 14_556
C1 C2 1.347(7) .
C1 H1 0.9500 .
C2 C3 1.353(7) .
C2 H2 0.9500 .
C3 C2 1.353(6) 9
C3 C4 1.518(11) .
C4 N2 1.322(5) 3
C5 O2 1.252(3) 20_655
C5 C6 1.493(11) .
C5 C6 1.493(11) 20_655
C6 C6 0.59(2) 20_655
C6 C7 0.945(10) 20_655
C6 C7 1.337(17) .
C6 C11 1.399(16) .
C6 C11 1.948(15) 20_655
C7 C11 0.878(12) 20_655
C7 C6 0.945(11) 20_655
C7 C8 1.46(14) .
C7 C10 1.510(16) 20_655
C7 C7 1.53(3) 20_655
C7 C9 1.689(11) 13_655
C7 C8 2.01(10) 20_655
C7 C8 1.92(15) 8
C7 H7 0.9599 .
C8 C9 0.27(15) 13_655
C8 C8 0.5(3) 8
C8 C10 1.25(4) 20_655
C8 C8 1.24(5) 20_655
C8 C9 1.26(3) .
C8 C8 1.35(12) 13_655
C8 C10 1.49(10) 13_655
C8 C11 1.96(13) 20_655
C8 C7 2.01(10) 20_655
C8 C7 1.92(15) 8
C9 C8 0.27(15) 20_655
C9 C8 0.27(15) 13_655
C9 C9 1.23(5) 13_655
C9 C10 1.35(3) 8
C9 C10 1.35(3) .
C9 C8 1.26(3) 8
C9 C7 1.689(11) 20_655
C9 C7 1.689(11) 13_655
C10 C8 1.25(4) 20_655
C10 C10 1.260(19) 8
C10 C11 1.359(12) .
C10 C7 1.510(16) 20_655
C10 C8 1.49(10) 13_655
C10 H10 0.9600 .
C11 C7 0.878(12) 20_655
C11 C8 1.96(13) 20_655
C11 C6 1.948(15) 20_655
C11 H11 0.9600 .

loop_
_cod_changelog_entry_id
_cod_changelog_entry_author
_cod_changelog_entry_date
_cod_changelog_entry_text
1 'Vaitkus, Antanas' 2023-12-21T17:23:00+02:00
;
 Removed extra trailing dash ('-') symbols from the '_shelx_hkl_checksum' data
 item value.
;
